data_4024826
loop_
_publ_author_name
'Na Fu'
'Jeffrey M. Baumes'
'Easwaran Arunkumar'
'Bruce C. Noll'
'Bradley D. Smith'

_publ_section_title
;
Squaraine Rotaxanes with Boat Conformation Macrocycles
;
_journal_name_full 'Journal of Organic Chemistry'
_journal_page_first 6462
_journal_page_last 6468
_journal_paper_doi 10.1021/jo901298n
_journal_volume 74
_journal_year 2009
_chemical_compound_source synthesized
_chemical_formula_moiety 'C30 H26 N6 O4, C44 H32 Br4 N2 O2, 4(C H Cl3), C6 H14 O'
_chemical_formula_sum 'C84 H76 Br4 Cl12 N8 O7'
_chemical_formula_weight 2054.57
_space_group_IT_number 2
_symmetry_cell_setting triclinic
_symmetry_Int_Tables_number 2
_symmetry_space_group_name_Hall '-P 1'
_symmetry_space_group_name_H-M 'P -1'
_atom_sites_solution_hydrogens geom
_atom_sites_solution_primary direct
_atom_sites_solution_secondary difmap
_audit_creation_method SHELXL-97
_cell_angle_alpha 86.498(2)
_cell_angle_beta 89.086(2)
_cell_angle_gamma 74.047(2)
_cell_formula_units_Z 2
_cell_length_a 13.5229(5)
_cell_length_b 16.5761(6)
_cell_length_c 20.5214(8)
_cell_measurement_reflns_used 6783
_cell_measurement_temperature 100(2)
_cell_measurement_theta_max 22.794
_cell_measurement_theta_min 2.301
_cell_volume 4414.6(3)
_computing_cell_refinement 'APEX2/SAINT (Bruker, 2004)'
_computing_data_collection 'APEX2 (Bruker, 2004)'
_computing_data_reduction 'SAINT/XPREP (Bruker, 2004; Sheldrick, 2003)'
_computing_molecular_graphics 'XP (Sheldrick, 1998)'
_computing_publication_material 'enCIFer (CCDC, 2004)'
_computing_structure_refinement 'XL (Sheldrick, 2001)'
_computing_structure_solution 'XS (Sheldrick, 2001)'
_diffrn_ambient_temperature 100(2)
_diffrn_detector_area_resol_mean 83.33
_diffrn_measured_fraction_theta_full 1.000
_diffrn_measured_fraction_theta_max 1.000
_diffrn_measurement_device_type 'Bruker D8-ApexII CCD diffractometer'
_diffrn_measurement_method '\f and \w scans'
_diffrn_radiation_monochromator graphite
_diffrn_radiation_probe x-ray
_diffrn_radiation_type MoK\a
_diffrn_radiation_wavelength 0.71073
_diffrn_reflns_av_R_equivalents 0.0450
_diffrn_reflns_av_sigmaI/netI 0.0491
_diffrn_reflns_limit_h_max 16
_diffrn_reflns_limit_h_min -16
_diffrn_reflns_limit_k_max 19
_diffrn_reflns_limit_k_min -19
_diffrn_reflns_limit_l_max 24
_diffrn_reflns_limit_l_min -24
_diffrn_reflns_number 84805
_diffrn_reflns_theta_full 25.00
_diffrn_reflns_theta_max 25.00
_diffrn_reflns_theta_min 1.57
_diffrn_source 'fine-focus sealed tube'
_diffrn_source_type 'Siemens KFFMO2K-90'
_exptl_absorpt_coefficient_mu 2.244
_exptl_absorpt_correction_T_max 0.90
_exptl_absorpt_correction_T_min 0.55
_exptl_absorpt_correction_type multi-scan
_exptl_absorpt_process_details 'Sheldrick, G. M. (2005). SADABS. University og G\"ottingen, Germany.'
_exptl_crystal_colour 'translucent green'
_exptl_crystal_density_diffrn 1.546
_exptl_crystal_density_method 'not measured'
_exptl_crystal_description needle
_exptl_crystal_F_000 2072
_exptl_crystal_recrystallization_method 'recrystallized from chloroform and diisopropylether'
_exptl_crystal_size_max 0.30
_exptl_crystal_size_mid 0.07
_exptl_crystal_size_min 0.05
_refine_diff_density_max 1.292
_refine_diff_density_min -0.996
_refine_diff_density_rms 0.093
_refine_ls_extinction_method none
_refine_ls_goodness_of_fit_ref 1.024
_refine_ls_hydrogen_treatment mixed
_refine_ls_matrix_type full
_refine_ls_number_parameters 1056
_refine_ls_number_reflns 15550
_refine_ls_number_restraints 0
_refine_ls_restrained_S_all 1.024
_refine_ls_R_factor_all 0.0885
_refine_ls_R_factor_gt 0.0561
_refine_ls_shift/su_max 0.001
_refine_ls_shift/su_mean 0.000
_refine_ls_structure_factor_coef Fsqd
_refine_ls_weighting_details 'calc w=1/[\s^2^(Fo^2^)+(0.0589P)^2^+15.5341P] where P=(Fo^2^+2Fc^2^)/3'
_refine_ls_weighting_scheme calc
_refine_ls_wR_factor_gt 0.1329
_refine_ls_wR_factor_ref 0.1478
_reflns_number_gt 11046
_reflns_number_total 15550
_reflns_threshold_expression >2sigma(I)
_cod_data_source_file jo901298n_si_003.cif
_cod_data_source_block bcn326_0m
_cod_database_code 4024826

loop_
_symmetry_equiv_pos_as_xyz
'x, y, z'
'-x, -y, -z'

loop_
_atom_site_label
_atom_site_type_symbol
_atom_site_fract_x
_atom_site_fract_y
_atom_site_fract_z
_atom_site_U_iso_or_equiv
_atom_site_adp_type
_atom_site_occupancy
_atom_site_symmetry_multiplicity
_atom_site_calc_flag
_atom_site_refinement_flags
_atom_site_disorder_assembly
_atom_site_disorder_group
N1 N 0.2269(3) 0.3430(2) 0.59589(18) 0.0250(9) Uani 1 1 d . . .
N2 N 0.3400(3) 0.4473(3) 0.6249(2) 0.0320(11) Uani 1 1 d . . .
H2N H 0.352(4) 0.413(3) 0.601(2) 0.014(13) Uiso 1 1 d . . .
N3 N 0.7883(3) 0.2242(3) 0.7938(2) 0.0280(10) Uani 1 1 d . . .
H3N H 0.780(4) 0.202(3) 0.763(3) 0.021(15) Uiso 1 1 d . . .
N4 N 0.8117(3) 0.0556(3) 0.7899(2) 0.0297(10) Uani 1 1 d . . .
N5 N 0.7855(4) -0.0030(3) 0.6729(2) 0.0356(12) Uani 1 1 d . . .
H5N H 0.786(4) 0.040(3) 0.679(2) 0.019(16) Uiso 1 1 d . . .
N6 N 0.3211(4) 0.2183(3) 0.5212(2) 0.0293(10) Uani 1 1 d . . .
H6N H 0.347(4) 0.249(3) 0.532(2) 0.008(13) Uiso 1 1 d . . .
O1 O 0.2243(3) 0.5057(2) 0.7010(2) 0.0476(11) Uani 1 1 d . . .
O2 O 0.8377(3) 0.2054(2) 0.90028(17) 0.0363(9) Uani 1 1 d . . .
O3 O 0.7910(3) -0.1304(2) 0.7220(2) 0.0531(12) Uani 1 1 d . . .
O4 O 0.1751(3) 0.1764(2) 0.51471(18) 0.0408(9) Uani 1 1 d . . .
C1 C 0.1903(4) 0.3973(3) 0.6424(2) 0.0301(12) Uani 1 1 d . . .
C2 C 0.0999(4) 0.3996(4) 0.6758(3) 0.0386(14) Uani 1 1 d . . .
H2 H 0.0761 0.4382 0.7088 0.046 Uiso 1 1 calc R . .
C3 C 0.0453(4) 0.3443(4) 0.6600(3) 0.0430(15) Uani 1 1 d . . .
H3 H -0.0174 0.3450 0.6818 0.052 Uiso 1 1 calc R . .
C4 C 0.0820(4) 0.2880(4) 0.6124(3) 0.0373(13) Uani 1 1 d . . .
H4 H 0.0451 0.2498 0.6007 0.045 Uiso 1 1 calc R . .
C5 C 0.1742(4) 0.2890(3) 0.5823(2) 0.0280(11) Uani 1 1 d . . .
C6 C 0.2529(4) 0.4552(3) 0.6579(3) 0.0341(13) Uani 1 1 d . . .
C7 C 0.4121(4) 0.4958(3) 0.6354(3) 0.0391(14) Uani 1 1 d . . .
H7A H 0.3763 0.5466 0.6582 0.047 Uiso 1 1 calc R . .
H7B H 0.4350 0.5146 0.5924 0.047 Uiso 1 1 calc R . .
C8 C 0.5057(4) 0.4480(3) 0.6748(3) 0.0323(12) Uani 1 1 d . . .
C9 C 0.6031(4) 0.4454(3) 0.6533(3) 0.0354(13) Uani 1 1 d . . .
H9 H 0.6117 0.4738 0.6129 0.042 Uiso 1 1 calc R . .
C10 C 0.6896(4) 0.4023(3) 0.6895(3) 0.0339(12) Uani 1 1 d . . .
H10 H 0.7562 0.4012 0.6734 0.041 Uiso 1 1 calc R . .
C11 C 0.6794(4) 0.3611(3) 0.7488(2) 0.0289(12) Uani 1 1 d . . .
C12 C 0.5809(4) 0.3635(3) 0.7710(3) 0.0322(12) Uani 1 1 d . . .
H12 H 0.5721 0.3357 0.8117 0.039 Uiso 1 1 calc R . .
C13 C 0.4954(4) 0.4063(3) 0.7341(3) 0.0349(13) Uani 1 1 d . . .
H13 H 0.4287 0.4071 0.7497 0.042 Uiso 1 1 calc R . .
C14 C 0.7729(4) 0.3144(3) 0.7892(3) 0.0334(12) Uani 1 1 d . . .
H14A H 0.8348 0.3269 0.7695 0.040 Uiso 1 1 calc R . .
H14B H 0.7650 0.3353 0.8337 0.040 Uiso 1 1 calc R . .
C15 C 0.8202(4) 0.1765(3) 0.8486(2) 0.0291(12) Uani 1 1 d . . .
C16 C 0.8329(4) 0.0840(3) 0.8460(2) 0.0279(11) Uani 1 1 d . . .
C17 C 0.8652(4) 0.0311(4) 0.9016(3) 0.0370(13) Uani 1 1 d . . .
H17 H 0.8795 0.0530 0.9411 0.044 Uiso 1 1 calc R . .
C18 C 0.8757(4) -0.0537(4) 0.8980(3) 0.0426(15) Uani 1 1 d . . .
H18 H 0.8986 -0.0913 0.9349 0.051 Uiso 1 1 calc R . .
C19 C 0.8530(4) -0.0831(4) 0.8409(3) 0.0408(14) Uani 1 1 d . . .
H19 H 0.8586 -0.1411 0.8378 0.049 Uiso 1 1 calc R . .
C20 C 0.8217(4) -0.0270(3) 0.7877(3) 0.0333(13) Uani 1 1 d . . .
C21 C 0.7969(4) -0.0578(4) 0.7241(3) 0.0372(14) Uani 1 1 d . . .
C22 C 0.7711(4) -0.0252(4) 0.6071(3) 0.0433(15) Uani 1 1 d . . .
H22A H 0.7741 -0.0857 0.6081 0.052 Uiso 1 1 calc R . .
H22B H 0.8286 -0.0169 0.5795 0.052 Uiso 1 1 calc R . .
C23 C 0.6711(4) 0.0248(3) 0.5758(3) 0.0320(12) Uani 1 1 d . . .
C24 C 0.5770(4) 0.0283(3) 0.6068(3) 0.0311(12) Uani 1 1 d . . .
H24 H 0.5760 0.0012 0.6488 0.037 Uiso 1 1 calc R . .
C25 C 0.4856(4) 0.0709(3) 0.5763(2) 0.0283(12) Uani 1 1 d . . .
H25 H 0.4222 0.0736 0.5979 0.034 Uiso 1 1 calc R . .
C26 C 0.4852(4) 0.1099(3) 0.5144(2) 0.0308(12) Uani 1 1 d . . .
C27 C 0.5788(4) 0.1061(3) 0.4838(3) 0.0333(12) Uani 1 1 d . . .
H27 H 0.5802 0.1324 0.4415 0.040 Uiso 1 1 calc R . .
C28 C 0.6696(4) 0.0640(3) 0.5150(3) 0.0369(13) Uani 1 1 d . . .
H28 H 0.7330 0.0622 0.4936 0.044 Uiso 1 1 calc R . .
C29 C 0.3850(4) 0.1557(3) 0.4808(3) 0.0385(14) Uani 1 1 d . . .
H29A H 0.3999 0.1834 0.4391 0.046 Uiso 1 1 calc R . .
H29B H 0.3473 0.1146 0.4706 0.046 Uiso 1 1 calc R . .
C30 C 0.2228(4) 0.2233(3) 0.5353(2) 0.0299(12) Uani 1 1 d . . .
N7 N 0.3236(3) 0.1130(3) 0.81576(18) 0.0259(9) Uani 1 1 d . . .
N8 N 0.9331(3) 0.2693(3) 0.3521(2) 0.0341(11) Uani 1 1 d . . .
O5 O 0.4827(3) 0.3127(2) 0.54632(16) 0.0272(8) Uani 1 1 d . . .
O6 O 0.7714(2) 0.1806(2) 0.66170(16) 0.0287(8) Uani 1 1 d . . .
Br1 Br 0.04329(5) -0.00506(4) 0.57776(3) 0.04262(16) Uani 1 1 d . . .
Br2 Br 0.38469(4) 0.12941(4) 1.14826(2) 0.03466(14) Uani 1 1 d . . .
Br3 Br 1.19736(5) 0.53451(5) 0.46889(3) 0.0553(2) Uani 1 1 d . . .
Br4 Br 0.85786(5) 0.05581(5) 0.08376(3) 0.05011(18) Uani 1 1 d . . .
C31 C 0.5607(4) 0.2751(3) 0.5770(2) 0.0228(10) Uani 1 1 d . . .
C32 C 0.5825(3) 0.2311(3) 0.6424(2) 0.0215(10) Uani 1 1 d . . .
C33 C 0.6925(4) 0.2154(3) 0.6296(2) 0.0232(11) Uani 1 1 d . . .
C34 C 0.6721(4) 0.2536(3) 0.5637(2) 0.0228(10) Uani 1 1 d . . .
C35 C 0.5195(4) 0.2065(3) 0.6903(2) 0.0217(10) Uani 1 1 d . . .
C36 C 0.4124(4) 0.2327(3) 0.6829(2) 0.0221(10) Uani 1 1 d . . .
H36 H 0.3839 0.2714 0.6476 0.027 Uiso 1 1 calc R . .
C37 C 0.3472(4) 0.2047(3) 0.7246(2) 0.0253(11) Uani 1 1 d . . .
H37 H 0.2750 0.2249 0.7183 0.030 Uiso 1 1 calc R . .
C38 C 0.3871(4) 0.1460(3) 0.7769(2) 0.0248(11) Uani 1 1 d . . .
C39 C 0.4956(4) 0.1224(3) 0.7871(2) 0.0249(11) Uani 1 1 d . . .
H39 H 0.5240 0.0860 0.8237 0.030 Uiso 1 1 calc R . .
C40 C 0.5600(4) 0.1514(3) 0.7450(2) 0.0257(11) Uani 1 1 d . . .
H40 H 0.6321 0.1344 0.7525 0.031 Uiso 1 1 calc R . .
C41 C 0.2122(4) 0.1421(3) 0.8073(2) 0.0279(11) Uani 1 1 d . . .
H41A H 0.1917 0.2042 0.8006 0.033 Uiso 1 1 calc R . .
H41B H 0.1790 0.1275 0.8480 0.033 Uiso 1 1 calc R . .
C42 C 0.1727(4) 0.1054(3) 0.7508(2) 0.0249(11) Uani 1 1 d . . .
C43 C 0.0671(4) 0.1272(3) 0.7385(2) 0.0272(11) Uani 1 1 d . . .
H43 H 0.0214 0.1646 0.7659 0.033 Uiso 1 1 calc R . .
C44 C 0.0281(4) 0.0953(3) 0.6873(2) 0.0302(12) Uani 1 1 d . . .
H44 H -0.0438 0.1103 0.6795 0.036 Uiso 1 1 calc R . .
C45 C 0.0951(4) 0.0414(3) 0.6477(2) 0.0301(12) Uani 1 1 d . . .
C46 C 0.1994(4) 0.0187(4) 0.6587(2) 0.0345(13) Uani 1 1 d . . .
H46 H 0.2447 -0.0182 0.6308 0.041 Uiso 1 1 calc R . .
C47 C 0.2379(4) 0.0500(3) 0.7106(2) 0.0307(12) Uani 1 1 d . . .
H47 H 0.3098 0.0334 0.7189 0.037 Uiso 1 1 calc R . .
C48 C 0.3604(4) 0.0416(3) 0.8618(2) 0.0273(11) Uani 1 1 d . . .
H48A H 0.4307 0.0102 0.8490 0.033 Uiso 1 1 calc R . .
H48B H 0.3157 0.0036 0.8591 0.033 Uiso 1 1 calc R . .
C49 C 0.3629(3) 0.0645(3) 0.9320(2) 0.0234(11) Uani 1 1 d . . .
C50 C 0.3623(4) 0.1449(3) 0.9470(2) 0.0294(12) Uani 1 1 d . . .
H50 H 0.3575 0.1871 0.9128 0.035 Uiso 1 1 calc R . .
C51 C 0.3685(4) 0.1649(3) 1.0116(2) 0.0297(12) Uani 1 1 d . . .
H51 H 0.3690 0.2200 1.0215 0.036 Uiso 1 1 calc R . .
C52 C 0.3738(3) 0.1035(3) 1.0606(2) 0.0260(11) Uani 1 1 d . . .
C53 C 0.3719(3) 0.0234(3) 1.0469(2) 0.0266(11) Uani 1 1 d . . .
H53 H 0.3742 -0.0182 1.0812 0.032 Uiso 1 1 calc R . .
C54 C 0.3665(3) 0.0042(3) 0.9826(2) 0.0248(11) Uani 1 1 d . . .
H54 H 0.3652 -0.0508 0.9730 0.030 Uiso 1 1 calc R . .
C55 C 0.7363(4) 0.2584(3) 0.5103(2) 0.0246(11) Uani 1 1 d . . .
C56 C 0.8438(4) 0.2340(3) 0.5180(2) 0.0273(11) Uani 1 1 d . . .
H56 H 0.8722 0.2144 0.5600 0.033 Uiso 1 1 calc R . .
C57 C 0.9085(4) 0.2375(3) 0.4669(3) 0.0304(12) Uani 1 1 d . . .
H57 H 0.9807 0.2219 0.4739 0.036 Uiso 1 1 calc R . .
C58 C 0.8686(4) 0.2643(3) 0.4032(2) 0.0286(12) Uani 1 1 d . . .
C59 C 0.7605(4) 0.2855(3) 0.3946(2) 0.0291(12) Uani 1 1 d . . .
H59 H 0.7320 0.3008 0.3521 0.035 Uiso 1 1 calc R . .
C60 C 0.6967(4) 0.2840(3) 0.4471(2) 0.0269(11) Uani 1 1 d . . .
H60 H 0.6243 0.3006 0.4407 0.032 Uiso 1 1 calc R . .
C61 C 1.0434(4) 0.2501(3) 0.3609(3) 0.0411(15) Uani 1 1 d . . .
H61A H 1.0775 0.2337 0.3188 0.049 Uiso 1 1 calc R . .
H61B H 1.0657 0.2011 0.3926 0.049 Uiso 1 1 calc R . .
C62 C 1.0793(4) 0.3216(3) 0.3847(3) 0.0356(13) Uani 1 1 d . . .
C63 C 1.0120(4) 0.3955(3) 0.4030(3) 0.0336(13) Uani 1 1 d . . .
H63 H 0.9401 0.4032 0.3987 0.040 Uiso 1 1 calc R . .
C64 C 1.0470(4) 0.4586(3) 0.4274(3) 0.0351(13) Uani 1 1 d . . .
H64 H 0.9993 0.5087 0.4404 0.042 Uiso 1 1 calc R . .
C65 C 1.1510(4) 0.4488(4) 0.4328(3) 0.0400(14) Uani 1 1 d . . .
C66 C 1.2206(4) 0.3762(4) 0.4129(3) 0.0473(16) Uani 1 1 d . . .
H66 H 1.2925 0.3694 0.4159 0.057 Uiso 1 1 calc R . .
C67 C 1.1842(4) 0.3142(4) 0.3886(3) 0.0446(16) Uani 1 1 d . . .
H67 H 1.2319 0.2651 0.3741 0.054 Uiso 1 1 calc R . .
C68 C 0.8965(5) 0.3055(3) 0.2871(3) 0.0395(14) Uani 1 1 d . . .
H68A H 0.9431 0.3382 0.2693 0.047 Uiso 1 1 calc R . .
H68B H 0.8274 0.3451 0.2914 0.047 Uiso 1 1 calc R . .
C69 C 0.8904(4) 0.2419(3) 0.2392(3) 0.0328(12) Uani 1 1 d . . .
C70 C 0.8947(4) 0.1597(3) 0.2574(3) 0.0368(13) Uani 1 1 d . . .
H70 H 0.9045 0.1406 0.3021 0.044 Uiso 1 1 calc R . .
C71 C 0.8847(4) 0.1038(4) 0.2111(3) 0.0379(13) Uani 1 1 d . . .
H71 H 0.8865 0.0475 0.2242 0.046 Uiso 1 1 calc R . .
C72 C 0.8724(4) 0.1314(4) 0.1467(3) 0.0364(13) Uani 1 1 d . . .
C73 C 0.8707(5) 0.2125(4) 0.1269(3) 0.0520(17) Uani 1 1 d . . .
H73 H 0.8630 0.2308 0.0820 0.062 Uiso 1 1 calc R . .
C74 C 0.8802(5) 0.2664(4) 0.1728(3) 0.0463(15) Uani 1 1 d . . .
H74 H 0.8799 0.3222 0.1590 0.056 Uiso 1 1 calc R . .
C1S C 1.0112(5) 0.6995(4) 0.0670(3) 0.0490(16) Uani 1 1 d . . .
H1S H 1.0561 0.7381 0.0697 0.059 Uiso 1 1 calc R . .
Cl1 Cl 0.89481(13) 0.75610(12) 0.03118(9) 0.0616(5) Uani 1 1 d . . .
Cl2 Cl 1.07473(17) 0.61600(14) 0.02078(12) 0.0924(7) Uani 1 1 d . . .
Cl3 Cl 0.98799(13) 0.66339(11) 0.14742(9) 0.0576(4) Uani 1 1 d . . .
C2S C 0.3537(5) 0.7454(4) 0.0147(3) 0.0494(16) Uani 1 1 d . . .
H2S H 0.2783 0.7734 0.0169 0.059 Uiso 1 1 calc R . .
Cl4 Cl 0.3722(2) 0.63872(14) 0.02963(11) 0.0963(8) Uani 1 1 d . . .
Cl5 Cl 0.39739(12) 0.76807(11) -0.06368(7) 0.0532(4) Uani 1 1 d . . .
Cl6 Cl 0.41516(11) 0.78564(9) 0.07455(7) 0.0413(3) Uani 1 1 d . . .
C3S C 0.5155(6) 0.7391(4) 0.7383(3) 0.0619(19) Uani 1 1 d . . .
H3S H 0.5583 0.7118 0.7770 0.074 Uiso 1 1 calc R . .
Cl7 Cl 0.56949(18) 0.81503(14) 0.70251(8) 0.0786(6) Uani 1 1 d . . .
Cl8 Cl 0.39132(17) 0.77845(16) 0.76429(10) 0.0873(7) Uani 1 1 d . . .
Cl9 Cl 0.52448(17) 0.66261(16) 0.68131(13) 0.0960(8) Uani 1 1 d . . .
C4S C 0.2470(5) 0.4717(4) 0.8491(3) 0.0566(18) Uani 1 1 d . . .
H4S H 0.2382 0.4828 0.8008 0.068 Uiso 1 1 calc R . .
Cl10 Cl 0.32208(16) 0.53256(14) 0.87549(12) 0.0829(6) Uani 1 1 d . . .
Cl11 Cl 0.12511(16) 0.50076(13) 0.88464(13) 0.0865(7) Uani 1 1 d . . .
Cl12 Cl 0.3050(2) 0.36442(12) 0.86441(13) 0.1019(9) Uani 1 1 d . . .
O1S O 0.2950(3) 0.3856(3) 0.1630(2) 0.0572(12) Uani 1 1 d . . .
C5S C 0.3225(6) 0.4443(4) 0.1234(4) 0.0631(19) Uani 1 1 d . . .
H5S H 0.2745 0.5010 0.1303 0.076 Uiso 1 1 calc R . .
C6S C 0.4313(6) 0.4435(5) 0.1427(5) 0.080(2) Uani 1 1 d . . .
H6S1 H 0.4326 0.4542 0.1890 0.120 Uiso 1 1 calc R . .
H6S2 H 0.4524 0.4873 0.1164 0.120 Uiso 1 1 calc R . .
H6S3 H 0.4786 0.3885 0.1349 0.120 Uiso 1 1 calc R . .
C7S C 0.3183(7) 0.4240(5) 0.0507(4) 0.080(2) Uani 1 1 d . . .
H7S1 H 0.3738 0.3736 0.0422 0.119 Uiso 1 1 calc R . .
H7S2 H 0.3268 0.4715 0.0225 0.119 Uiso 1 1 calc R . .
H7S3 H 0.2518 0.4141 0.0417 0.119 Uiso 1 1 calc R . .
C8S C 0.1861(6) 0.4007(5) 0.1721(4) 0.065(2) Uani 1 1 d . . .
H8S H 0.1507 0.4311 0.1317 0.078 Uiso 1 1 calc R . .
C9S C 0.1590(7) 0.3196(4) 0.1818(5) 0.102(4) Uani 1 1 d . . .
H9S1 H 0.1690 0.2910 0.1408 0.153 Uiso 1 1 calc R . .
H9S2 H 0.0869 0.3305 0.1953 0.153 Uiso 1 1 calc R . .
H9S3 H 0.2033 0.2839 0.2157 0.153 Uiso 1 1 calc R . .
C10S C 0.1455(6) 0.4558(5) 0.2311(3) 0.072(2) Uani 1 1 d . . .
H10A H 0.1821 0.4285 0.2709 0.107 Uiso 1 1 calc R . .
H10B H 0.0717 0.4623 0.2367 0.107 Uiso 1 1 calc R . .
H10C H 0.1574 0.5113 0.2228 0.107 Uiso 1 1 calc R . .

loop_
_atom_site_aniso_label
_atom_site_aniso_U_11
_atom_site_aniso_U_22
_atom_site_aniso_U_33
_atom_site_aniso_U_23
_atom_site_aniso_U_13
_atom_site_aniso_U_12
N1 0.020(2) 0.030(2) 0.021(2) -0.0010(17) -0.0027(17) -0.0016(18)
N2 0.030(3) 0.024(2) 0.039(3) -0.009(2) -0.010(2) -0.001(2)
N3 0.026(2) 0.035(3) 0.022(2) -0.007(2) 0.0001(19) -0.0061(19)
N4 0.018(2) 0.034(3) 0.034(2) -0.0040(19) 0.0035(18) -0.0023(18)
N5 0.031(3) 0.032(3) 0.045(3) -0.011(3) -0.002(2) -0.008(2)
N6 0.033(3) 0.026(2) 0.030(2) -0.009(2) -0.003(2) -0.008(2)
O1 0.040(2) 0.039(2) 0.054(3) -0.024(2) -0.005(2) 0.0087(18)
O2 0.033(2) 0.053(2) 0.027(2) -0.0050(17) -0.0037(16) -0.0187(18)
O3 0.057(3) 0.036(2) 0.069(3) -0.020(2) 0.034(2) -0.015(2)
O4 0.051(3) 0.039(2) 0.038(2) -0.0014(18) -0.0122(19) -0.0217(19)
C1 0.025(3) 0.030(3) 0.028(3) -0.002(2) -0.006(2) 0.004(2)
C2 0.029(3) 0.047(3) 0.031(3) -0.001(3) 0.005(2) 0.004(3)
C3 0.026(3) 0.056(4) 0.041(3) 0.007(3) 0.006(3) -0.003(3)
C4 0.026(3) 0.049(3) 0.038(3) 0.008(3) -0.005(2) -0.014(3)
C5 0.026(3) 0.032(3) 0.025(3) 0.007(2) -0.006(2) -0.006(2)
C6 0.028(3) 0.027(3) 0.038(3) -0.007(2) -0.009(2) 0.011(2)
C7 0.035(3) 0.024(3) 0.054(4) -0.002(3) -0.012(3) -0.001(2)
C8 0.030(3) 0.025(3) 0.042(3) -0.010(2) -0.010(2) -0.006(2)
C9 0.040(3) 0.030(3) 0.037(3) 0.001(2) -0.005(3) -0.011(2)
C10 0.027(3) 0.035(3) 0.040(3) -0.002(2) -0.002(2) -0.010(2)
C11 0.027(3) 0.028(3) 0.032(3) -0.011(2) -0.002(2) -0.006(2)
C12 0.032(3) 0.036(3) 0.030(3) -0.007(2) -0.001(2) -0.011(2)
C13 0.029(3) 0.033(3) 0.043(3) -0.015(3) -0.002(2) -0.005(2)
C14 0.030(3) 0.037(3) 0.034(3) -0.005(2) -0.002(2) -0.010(2)
C15 0.017(3) 0.046(3) 0.025(3) -0.003(2) 0.003(2) -0.009(2)
C16 0.015(3) 0.038(3) 0.029(3) 0.001(2) 0.003(2) -0.006(2)
C17 0.023(3) 0.056(4) 0.031(3) -0.001(3) 0.004(2) -0.010(3)
C18 0.024(3) 0.044(4) 0.052(4) 0.019(3) 0.009(3) -0.001(3)
C19 0.027(3) 0.040(3) 0.051(4) 0.005(3) 0.014(3) -0.004(2)
C20 0.016(3) 0.033(3) 0.047(3) 0.001(3) 0.010(2) -0.003(2)
C21 0.022(3) 0.034(3) 0.055(4) -0.017(3) 0.017(3) -0.005(2)
C22 0.035(3) 0.045(3) 0.048(4) -0.025(3) -0.001(3) -0.001(3)
C23 0.027(3) 0.031(3) 0.039(3) -0.021(2) 0.005(2) -0.007(2)
C24 0.034(3) 0.027(3) 0.032(3) -0.012(2) 0.004(2) -0.007(2)
C25 0.026(3) 0.027(3) 0.033(3) -0.013(2) 0.004(2) -0.007(2)
C26 0.043(3) 0.024(3) 0.028(3) -0.017(2) 0.002(2) -0.010(2)
C27 0.044(3) 0.030(3) 0.027(3) -0.009(2) 0.007(2) -0.011(2)
C28 0.036(3) 0.041(3) 0.040(3) -0.021(3) 0.014(3) -0.017(3)
C29 0.043(3) 0.036(3) 0.032(3) -0.016(2) -0.002(3) -0.001(3)
C30 0.041(3) 0.026(3) 0.023(3) 0.004(2) -0.008(2) -0.009(2)
N7 0.020(2) 0.036(2) 0.022(2) -0.0020(18) -0.0025(17) -0.0076(18)
N8 0.036(3) 0.023(2) 0.041(3) -0.0030(19) 0.017(2) -0.0053(19)
O5 0.0251(19) 0.0255(18) 0.0276(18) 0.0007(14) 0.0009(15) -0.0018(15)
O6 0.0223(19) 0.036(2) 0.0267(18) -0.0037(15) -0.0007(15) -0.0057(15)
Br1 0.0442(4) 0.0654(4) 0.0275(3) -0.0045(3) -0.0078(2) -0.0296(3)
Br2 0.0302(3) 0.0493(3) 0.0236(3) -0.0104(2) 0.0009(2) -0.0076(2)
Br3 0.0510(4) 0.0902(5) 0.0385(3) 0.0086(3) -0.0028(3) -0.0452(4)
Br4 0.0394(4) 0.0886(5) 0.0326(3) -0.0053(3) -0.0029(3) -0.0343(3)
C31 0.024(3) 0.020(2) 0.026(3) -0.007(2) 0.001(2) -0.008(2)
C32 0.021(3) 0.022(2) 0.021(2) -0.0075(19) 0.001(2) -0.0028(19)
C33 0.024(3) 0.023(3) 0.022(2) -0.005(2) -0.001(2) -0.004(2)
C34 0.023(3) 0.019(2) 0.027(3) -0.005(2) -0.001(2) -0.005(2)
C35 0.021(3) 0.024(3) 0.019(2) -0.0065(19) -0.0001(19) -0.003(2)
C36 0.024(3) 0.023(2) 0.017(2) -0.0056(19) -0.004(2) -0.002(2)
C37 0.018(3) 0.034(3) 0.021(2) -0.005(2) -0.001(2) -0.002(2)
C38 0.023(3) 0.029(3) 0.024(3) -0.009(2) 0.001(2) -0.007(2)
C39 0.024(3) 0.030(3) 0.019(2) -0.002(2) -0.002(2) -0.005(2)
C40 0.018(3) 0.033(3) 0.026(3) -0.009(2) 0.000(2) -0.004(2)
C41 0.016(3) 0.046(3) 0.021(2) -0.005(2) 0.002(2) -0.008(2)
C42 0.020(3) 0.037(3) 0.019(2) 0.000(2) -0.001(2) -0.009(2)
C43 0.022(3) 0.030(3) 0.030(3) 0.000(2) -0.001(2) -0.007(2)
C44 0.022(3) 0.038(3) 0.031(3) 0.001(2) -0.005(2) -0.010(2)
C45 0.032(3) 0.044(3) 0.019(2) 0.002(2) -0.006(2) -0.019(2)
C46 0.029(3) 0.049(3) 0.027(3) -0.007(2) 0.004(2) -0.013(3)
C47 0.020(3) 0.050(3) 0.023(3) -0.005(2) -0.003(2) -0.011(2)
C48 0.024(3) 0.035(3) 0.025(3) -0.005(2) 0.002(2) -0.010(2)
C49 0.011(2) 0.036(3) 0.024(2) -0.005(2) -0.0017(19) -0.006(2)
C50 0.025(3) 0.036(3) 0.027(3) 0.003(2) 0.000(2) -0.009(2)
C51 0.024(3) 0.035(3) 0.030(3) -0.006(2) -0.001(2) -0.007(2)
C52 0.014(2) 0.042(3) 0.020(2) -0.006(2) 0.0003(19) -0.005(2)
C53 0.016(3) 0.038(3) 0.025(3) 0.003(2) -0.002(2) -0.007(2)
C54 0.018(3) 0.029(3) 0.027(3) -0.002(2) -0.001(2) -0.005(2)
C55 0.024(3) 0.020(2) 0.031(3) -0.003(2) 0.003(2) -0.008(2)
C56 0.028(3) 0.022(3) 0.033(3) -0.002(2) 0.002(2) -0.009(2)
C57 0.024(3) 0.027(3) 0.041(3) -0.004(2) 0.007(2) -0.008(2)
C58 0.033(3) 0.017(2) 0.037(3) -0.005(2) 0.013(2) -0.007(2)
C59 0.031(3) 0.024(3) 0.029(3) -0.002(2) 0.004(2) -0.002(2)
C60 0.027(3) 0.023(3) 0.030(3) -0.004(2) 0.003(2) -0.005(2)
C61 0.033(3) 0.027(3) 0.058(4) 0.006(3) 0.023(3) 0.000(2)
C62 0.029(3) 0.033(3) 0.038(3) 0.015(2) 0.009(2) -0.001(2)
C63 0.023(3) 0.035(3) 0.040(3) 0.009(2) 0.000(2) -0.007(2)
C64 0.031(3) 0.037(3) 0.034(3) 0.011(2) -0.004(2) -0.006(2)
C65 0.032(3) 0.056(4) 0.033(3) 0.017(3) -0.004(2) -0.017(3)
C66 0.021(3) 0.074(5) 0.045(4) 0.024(3) 0.003(3) -0.016(3)
C67 0.027(3) 0.050(4) 0.046(4) 0.020(3) 0.011(3) 0.001(3)
C68 0.044(3) 0.027(3) 0.043(3) 0.004(2) 0.020(3) -0.005(2)
C69 0.019(3) 0.035(3) 0.041(3) 0.006(2) 0.007(2) -0.006(2)
C70 0.045(4) 0.033(3) 0.027(3) 0.000(2) 0.014(2) -0.004(3)
C71 0.042(3) 0.039(3) 0.031(3) 0.002(2) 0.010(3) -0.009(3)
C72 0.025(3) 0.054(4) 0.035(3) 0.001(3) -0.002(2) -0.019(3)
C73 0.049(4) 0.076(5) 0.038(3) 0.022(3) -0.016(3) -0.035(4)
C74 0.043(4) 0.047(4) 0.050(4) 0.020(3) -0.012(3) -0.019(3)
C1S 0.034(3) 0.051(4) 0.065(4) -0.017(3) 0.000(3) -0.015(3)
Cl1 0.0496(10) 0.0703(11) 0.0588(10) -0.0004(9) -0.0068(8) -0.0062(8)
Cl2 0.0716(14) 0.0842(15) 0.1132(18) -0.0540(13) 0.0132(12) 0.0018(11)
Cl3 0.0467(10) 0.0590(10) 0.0698(11) 0.0028(8) -0.0107(8) -0.0198(8)
C2S 0.047(4) 0.070(4) 0.039(3) -0.018(3) 0.010(3) -0.027(3)
Cl4 0.160(2) 0.0719(14) 0.0820(14) -0.0294(11) 0.0391(15) -0.0703(15)
Cl5 0.0499(10) 0.0731(11) 0.0335(8) -0.0126(7) 0.0078(7) -0.0103(8)
Cl6 0.0391(8) 0.0557(9) 0.0351(7) -0.0041(6) -0.0008(6) -0.0229(7)
C3S 0.082(5) 0.059(4) 0.050(4) -0.010(3) -0.008(4) -0.026(4)
Cl7 0.1134(17) 0.0942(15) 0.0398(9) -0.0166(9) 0.0175(10) -0.0464(13)
Cl8 0.0694(14) 0.1296(19) 0.0634(12) -0.0299(12) 0.0152(10) -0.0239(13)
Cl9 0.0683(14) 0.1112(18) 0.1253(19) -0.0759(16) 0.0138(13) -0.0386(12)
C4S 0.064(5) 0.044(4) 0.061(4) -0.018(3) 0.010(4) -0.010(3)
Cl10 0.0642(13) 0.0792(14) 0.1114(17) -0.0085(12) -0.0012(12) -0.0294(11)
Cl11 0.0669(13) 0.0629(12) 0.140(2) -0.0412(13) 0.0383(13) -0.0292(10)
Cl12 0.1174(19) 0.0419(11) 0.131(2) -0.0052(11) 0.0554(16) 0.0006(11)
O1S 0.047(3) 0.046(3) 0.072(3) 0.010(2) -0.001(2) -0.004(2)
C5S 0.074(5) 0.038(4) 0.078(5) 0.000(4) -0.008(4) -0.018(3)
C6S 0.064(5) 0.058(5) 0.116(7) -0.013(5) -0.005(5) -0.013(4)
C7S 0.099(7) 0.074(5) 0.069(5) 0.000(4) 0.013(5) -0.030(5)
C8S 0.078(6) 0.062(5) 0.055(4) -0.001(4) 0.001(4) -0.022(4)
C9S 0.080(6) 0.040(4) 0.190(10) -0.036(5) 0.073(6) -0.022(4)
C10S 0.094(6) 0.060(5) 0.042(4) 0.007(3) 0.014(4) 0.006(4)

loop_
_atom_type_symbol
_atom_type_description
_atom_type_scat_dispersion_real
_atom_type_scat_dispersion_imag
_atom_type_scat_source
C C 0.0033 0.0016 'International Tables Vol C Tables 4.2.6.8 and 6.1.1.4'
H H 0.0000 0.0000 'International Tables Vol C Tables 4.2.6.8 and 6.1.1.4'
N N 0.0061 0.0033 'International Tables Vol C Tables 4.2.6.8 and 6.1.1.4'
O O 0.0106 0.0060 'International Tables Vol C Tables 4.2.6.8 and 6.1.1.4'
Br Br -0.2901 2.4595 'International Tables Vol C Tables 4.2.6.8 and 6.1.1.4'
Cl Cl 0.1484 0.1585 'International Tables Vol C Tables 4.2.6.8 and 6.1.1.4'

loop_
_geom_angle_atom_site_label_1
_geom_angle_atom_site_label_2
_geom_angle_atom_site_label_3
_geom_angle
_geom_angle_site_symmetry_1
_geom_angle_site_symmetry_3
_geom_angle_publ_flag
C5 N1 C1 118.2(4) . . ?
C6 N2 C7 124.2(5) . . ?
C6 N2 H2N 115(4) . . ?
C7 N2 H2N 121(4) . . ?
C15 N3 C14 122.9(5) . . ?
C15 N3 H3N 118(4) . . ?
C14 N3 H3N 119(4) . . ?
C16 N4 C20 118.1(5) . . ?
C21 N5 C22 122.6(5) . . ?
C21 N5 H5N 118(4) . . ?
C22 N5 H5N 120(4) . . ?
C30 N6 C29 123.8(5) . . ?
C30 N6 H6N 123(4) . . ?
C29 N6 H6N 114(4) . . ?
N1 C1 C2 122.6(5) . . ?
N1 C1 C6 116.9(5) . . ?
C2 C1 C6 120.4(5) . . ?
C3 C2 C1 118.2(5) . . ?
C3 C2 H2 120.9 . . ?
C1 C2 H2 120.9 . . ?
C2 C3 C4 120.0(5) . . ?
C2 C3 H3 120.0 . . ?
C4 C3 H3 120.0 . . ?
C3 C4 C5 117.9(5) . . ?
C3 C4 H4 121.1 . . ?
C5 C4 H4 121.1 . . ?
N1 C5 C4 123.1(5) . . ?
N1 C5 C30 116.8(4) . . ?
C4 C5 C30 120.0(5) . . ?
O1 C6 N2 123.2(6) . . ?
O1 C6 C1 120.1(5) . . ?
N2 C6 C1 116.7(5) . . ?
N2 C7 C8 113.7(4) . . ?
N2 C7 H7A 108.8 . . ?
C8 C7 H7A 108.8 . . ?
N2 C7 H7B 108.8 . . ?
C8 C7 H7B 108.8 . . ?
H7A C7 H7B 107.7 . . ?
C9 C8 C13 118.1(5) . . ?
C9 C8 C7 121.0(5) . . ?
C13 C8 C7 120.9(5) . . ?
C8 C9 C10 121.5(5) . . ?
C8 C9 H9 119.3 . . ?
C10 C9 H9 119.3 . . ?
C11 C10 C9 120.5(5) . . ?
C11 C10 H10 119.7 . . ?
C9 C10 H10 119.7 . . ?
C10 C11 C12 118.5(5) . . ?
C10 C11 C14 121.2(5) . . ?
C12 C11 C14 120.3(5) . . ?
C13 C12 C11 120.3(5) . . ?
C13 C12 H12 119.9 . . ?
C11 C12 H12 119.9 . . ?
C8 C13 C12 121.2(5) . . ?
C8 C13 H13 119.4 . . ?
C12 C13 H13 119.4 . . ?
N3 C14 C11 113.0(4) . . ?
N3 C14 H14A 109.0 . . ?
C11 C14 H14A 109.0 . . ?
N3 C14 H14B 109.0 . . ?
C11 C14 H14B 109.0 . . ?
H14A C14 H14B 107.8 . . ?
O2 C15 N3 123.3(5) . . ?
O2 C15 C16 119.8(5) . . ?
N3 C15 C16 116.9(5) . . ?
N4 C16 C17 122.5(5) . . ?
N4 C16 C15 118.0(4) . . ?
C17 C16 C15 119.5(5) . . ?
C18 C17 C16 118.3(5) . . ?
C18 C17 H17 120.8 . . ?
C16 C17 H17 120.8 . . ?
C19 C18 C17 119.5(5) . . ?
C19 C18 H18 120.2 . . ?
C17 C18 H18 120.2 . . ?
C18 C19 C20 118.8(6) . . ?
C18 C19 H19 120.6 . . ?
C20 C19 H19 120.6 . . ?
N4 C20 C19 122.7(5) . . ?
N4 C20 C21 117.3(5) . . ?
C19 C20 C21 119.9(5) . . ?
O3 C21 N5 124.6(6) . . ?
O3 C21 C20 119.8(6) . . ?
N5 C21 C20 115.7(5) . . ?
N5 C22 C23 114.1(4) . . ?
N5 C22 H22A 108.7 . . ?
C23 C22 H22A 108.7 . . ?
N5 C22 H22B 108.7 . . ?
C23 C22 H22B 108.7 . . ?
H22A C22 H22B 107.6 . . ?
C28 C23 C24 118.3(5) . . ?
C28 C23 C22 120.9(5) . . ?
C24 C23 C22 120.7(5) . . ?
C25 C24 C23 120.2(5) . . ?
C25 C24 H24 119.9 . . ?
C23 C24 H24 119.9 . . ?
C24 C25 C26 120.8(5) . . ?
C24 C25 H25 119.6 . . ?
C26 C25 H25 119.6 . . ?
C25 C26 C27 118.7(5) . . ?
C25 C26 C29 120.7(5) . . ?
C27 C26 C29 120.5(5) . . ?
C28 C27 C26 120.0(5) . . ?
C28 C27 H27 120.0 . . ?
C26 C27 H27 120.0 . . ?
C23 C28 C27 121.9(5) . . ?
C23 C28 H28 119.0 . . ?
C27 C28 H28 119.0 . . ?
N6 C29 C26 111.6(4) . . ?
N6 C29 H29A 109.3 . . ?
C26 C29 H29A 109.3 . . ?
N6 C29 H29B 109.3 . . ?
C26 C29 H29B 109.3 . . ?
H29A C29 H29B 108.0 . . ?
O4 C30 N6 124.3(5) . . ?
O4 C30 C5 121.2(5) . . ?
N6 C30 C5 114.4(5) . . ?
C38 N7 C48 123.3(4) . . ?
C38 N7 C41 120.7(4) . . ?
C48 N7 C41 115.6(4) . . ?
C58 N8 C61 121.7(5) . . ?
C58 N8 C68 123.1(4) . . ?
C61 N8 C68 114.6(4) . . ?
O5 C31 C34 135.1(4) . . ?
O5 C31 C32 135.4(4) . . ?
C34 C31 C32 89.5(4) . . ?
C35 C32 C33 137.2(4) . . ?
C35 C32 C31 132.8(4) . . ?
C33 C32 C31 89.4(4) . . ?
O6 C33 C34 134.8(4) . . ?
O6 C33 C32 134.2(4) . . ?
C34 C33 C32 91.0(4) . . ?
C55 C34 C33 132.5(4) . . ?
C55 C34 C31 137.4(4) . . ?
C33 C34 C31 89.8(4) . . ?
C36 C35 C32 119.7(4) . . ?
C36 C35 C40 117.7(4) . . ?
C32 C35 C40 122.5(4) . . ?
C37 C36 C35 122.6(4) . . ?
C37 C36 H36 118.7 . . ?
C35 C36 H36 118.7 . . ?
C36 C37 C38 120.2(4) . . ?
C36 C37 H37 119.9 . . ?
C38 C37 H37 119.9 . . ?
N7 C38 C37 120.7(4) . . ?
N7 C38 C39 121.6(4) . . ?
C37 C38 C39 117.7(4) . . ?
C40 C39 C38 121.3(4) . . ?
C40 C39 H39 119.3 . . ?
C38 C39 H39 119.3 . . ?
C39 C40 C35 120.4(4) . . ?
C39 C40 H40 119.8 . . ?
C35 C40 H40 119.8 . . ?
N7 C41 C42 113.9(4) . . ?
N7 C41 H41A 108.8 . . ?
C42 C41 H41A 108.8 . . ?
N7 C41 H41B 108.8 . . ?
C42 C41 H41B 108.8 . . ?
H41A C41 H41B 107.7 . . ?
C47 C42 C43 118.5(4) . . ?
C47 C42 C41 122.2(4) . . ?
C43 C42 C41 119.3(4) . . ?
C44 C43 C42 121.0(5) . . ?
C44 C43 H43 119.5 . . ?
C42 C43 H43 119.5 . . ?
C43 C44 C45 119.1(5) . . ?
C43 C44 H44 120.5 . . ?
C45 C44 H44 120.5 . . ?
C46 C45 C44 121.1(5) . . ?
C46 C45 Br1 118.9(4) . . ?
C44 C45 Br1 120.0(4) . . ?
C45 C46 C47 119.5(5) . . ?
C45 C46 H46 120.3 . . ?
C47 C46 H46 120.3 . . ?
C46 C47 C42 120.8(5) . . ?
C46 C47 H47 119.6 . . ?
C42 C47 H47 119.6 . . ?
N7 C48 C49 114.2(4) . . ?
N7 C48 H48A 108.7 . . ?
C49 C48 H48A 108.7 . . ?
N7 C48 H48B 108.7 . . ?
C49 C48 H48B 108.7 . . ?
H48A C48 H48B 107.6 . . ?
C50 C49 C54 118.9(4) . . ?
C50 C49 C48 121.2(4) . . ?
C54 C49 C48 119.9(4) . . ?
C49 C50 C51 120.9(5) . . ?
C49 C50 H50 119.5 . . ?
C51 C50 H50 119.5 . . ?
C52 C51 C50 118.9(5) . . ?
C52 C51 H51 120.5 . . ?
C50 C51 H51 120.5 . . ?
C51 C52 C53 121.1(4) . . ?
C51 C52 Br2 119.3(4) . . ?
C53 C52 Br2 119.7(4) . . ?
C54 C53 C52 119.4(5) . . ?
C54 C53 H53 120.3 . . ?
C52 C53 H53 120.3 . . ?
C53 C54 C49 120.7(5) . . ?
C53 C54 H54 119.6 . . ?
C49 C54 H54 119.6 . . ?
C34 C55 C60 121.7(4) . . ?
C34 C55 C56 120.3(4) . . ?
C60 C55 C56 117.9(4) . . ?
C57 C56 C55 121.7(5) . . ?
C57 C56 H56 119.1 . . ?
C55 C56 H56 119.1 . . ?
C56 C57 C58 120.4(5) . . ?
C56 C57 H57 119.8 . . ?
C58 C57 H57 119.8 . . ?
N8 C58 C59 121.5(5) . . ?
N8 C58 C57 120.5(5) . . ?
C59 C58 C57 118.0(4) . . ?
C60 C59 C58 120.5(5) . . ?
C60 C59 H59 119.8 . . ?
C58 C59 H59 119.8 . . ?
C59 C60 C55 121.3(5) . . ?
C59 C60 H60 119.3 . . ?
C55 C60 H60 119.3 . . ?
N8 C61 C62 114.2(4) . . ?
N8 C61 H61A 108.7 . . ?
C62 C61 H61A 108.7 . . ?
N8 C61 H61B 108.7 . . ?
C62 C61 H61B 108.7 . . ?
H61A C61 H61B 107.6 . . ?
C63 C62 C67 117.7(6) . . ?
C63 C62 C61 122.6(5) . . ?
C67 C62 C61 119.7(5) . . ?
C62 C63 C64 121.4(5) . . ?
C62 C63 H63 119.3 . . ?
C64 C63 H63 119.3 . . ?
C65 C64 C63 119.8(5) . . ?
C65 C64 H64 120.1 . . ?
C63 C64 H64 120.1 . . ?
C64 C65 C66 120.1(6) . . ?
C64 C65 Br3 119.2(5) . . ?
C66 C65 Br3 120.7(4) . . ?
C67 C66 C65 119.1(5) . . ?
C67 C66 H66 120.4 . . ?
C65 C66 H66 120.4 . . ?
C66 C67 C62 121.8(6) . . ?
C66 C67 H67 119.1 . . ?
C62 C67 H67 119.1 . . ?
N8 C68 C69 114.4(4) . . ?
N8 C68 H68A 108.7 . . ?
C69 C68 H68A 108.7 . . ?
N8 C68 H68B 108.7 . . ?
C69 C68 H68B 108.7 . . ?
H68A C68 H68B 107.6 . . ?
C70 C69 C74 117.6(5) . . ?
C70 C69 C68 123.2(5) . . ?
C74 C69 C68 119.2(5) . . ?
C69 C70 C71 120.9(5) . . ?
C69 C70 H70 119.5 . . ?
C71 C70 H70 119.5 . . ?
C72 C71 C70 119.2(5) . . ?
C72 C71 H71 120.4 . . ?
C70 C71 H71 120.4 . . ?
C71 C72 C73 121.1(6) . . ?
C71 C72 Br4 119.3(4) . . ?
C73 C72 Br4 119.6(4) . . ?
C74 C73 C72 118.9(5) . . ?
C74 C73 H73 120.5 . . ?
C72 C73 H73 120.5 . . ?
C73 C74 C69 122.1(6) . . ?
C73 C74 H74 118.9 . . ?
C69 C74 H74 118.9 . . ?
Cl2 C1S Cl1 111.5(4) . . ?
Cl2 C1S Cl3 111.0(4) . . ?
Cl1 C1S Cl3 109.2(3) . . ?
Cl2 C1S H1S 108.3 . . ?
Cl1 C1S H1S 108.3 . . ?
Cl3 C1S H1S 108.3 . . ?
Cl4 C2S Cl6 110.6(4) . . ?
Cl4 C2S Cl5 111.1(3) . . ?
Cl6 C2S Cl5 110.6(3) . . ?
Cl4 C2S H2S 108.1 . . ?
Cl6 C2S H2S 108.1 . . ?
Cl5 C2S H2S 108.1 . . ?
Cl8 C3S Cl7 113.9(4) . . ?
Cl8 C3S Cl9 111.5(4) . . ?
Cl7 C3S Cl9 107.3(4) . . ?
Cl8 C3S H3S 108.0 . . ?
Cl7 C3S H3S 108.0 . . ?
Cl9 C3S H3S 108.0 . . ?
Cl10 C4S Cl11 110.5(3) . . ?
Cl10 C4S Cl12 112.1(4) . . ?
Cl11 C4S Cl12 110.7(4) . . ?
Cl10 C4S H4S 107.8 . . ?
Cl11 C4S H4S 107.8 . . ?
Cl12 C4S H4S 107.8 . . ?
C5S O1S C8S 114.4(5) . . ?
O1S C5S C6S 107.2(6) . . ?
O1S C5S C7S 110.4(6) . . ?
C6S C5S C7S 110.9(7) . . ?
O1S C5S H5S 109.5 . . ?
C6S C5S H5S 109.5 . . ?
C7S C5S H5S 109.5 . . ?
C5S C6S H6S1 109.5 . . ?
C5S C6S H6S2 109.5 . . ?
H6S1 C6S H6S2 109.5 . . ?
C5S C6S H6S3 109.5 . . ?
H6S1 C6S H6S3 109.5 . . ?
H6S2 C6S H6S3 109.5 . . ?
C5S C7S H7S1 109.5 . . ?
C5S C7S H7S2 109.5 . . ?
H7S1 C7S H7S2 109.5 . . ?
C5S C7S H7S3 109.5 . . ?
H7S1 C7S H7S3 109.5 . . ?
H7S2 C7S H7S3 109.5 . . ?
O1S C8S C9S 110.2(6) . . ?
O1S C8S C10S 112.4(6) . . ?
C9S C8S C10S 109.4(6) . . ?
O1S C8S H8S 108.2 . . ?
C9S C8S H8S 108.2 . . ?
C10S C8S H8S 108.2 . . ?
C8S C9S H9S1 109.5 . . ?
C8S C9S H9S2 109.5 . . ?
H9S1 C9S H9S2 109.5 . . ?
C8S C9S H9S3 109.5 . . ?
H9S1 C9S H9S3 109.5 . . ?
H9S2 C9S H9S3 109.5 . . ?
C8S C10S H10A 109.5 . . ?
C8S C10S H10B 109.5 . . ?
H10A C10S H10B 109.5 . . ?
C8S C10S H10C 109.5 . . ?
H10A C10S H10C 109.5 . . ?
H10B C10S H10C 109.5 . . ?

loop_
_geom_bond_atom_site_label_1
_geom_bond_atom_site_label_2
_geom_bond_distance
_geom_bond_site_symmetry_2
_geom_bond_publ_flag
N1 C5 1.333(6) . ?
N1 C1 1.346(6) . ?
N2 C6 1.328(7) . ?
N2 C7 1.450(7) . ?
N2 H2N 0.76(5) . ?
N3 C15 1.339(6) . ?
N3 C14 1.450(7) . ?
N3 H3N 0.78(5) . ?
N4 C16 1.333(6) . ?
N4 C20 1.341(7) . ?
N5 C21 1.328(8) . ?
N5 C22 1.453(7) . ?
N5 H5N 0.73(5) . ?
N6 C30 1.337(7) . ?
N6 C29 1.449(6) . ?
N6 H6N 0.74(5) . ?
O1 C6 1.239(6) . ?
O2 C15 1.242(6) . ?
O3 C21 1.232(6) . ?
O4 C30 1.235(6) . ?
C1 C2 1.385(7) . ?
C1 C6 1.494(8) . ?
C2 C3 1.381(8) . ?
C2 H2 0.9500 . ?
C3 C4 1.384(8) . ?
C3 H3 0.9500 . ?
C4 C5 1.387(7) . ?
C4 H4 0.9500 . ?
C5 C30 1.504(7) . ?
C7 C8 1.512(7) . ?
C7 H7A 0.9900 . ?
C7 H7B 0.9900 . ?
C8 C9 1.373(8) . ?
C8 C13 1.386(8) . ?
C9 C10 1.390(7) . ?
C9 H9 0.9500 . ?
C10 C11 1.381(7) . ?
C10 H10 0.9500 . ?
C11 C12 1.392(7) . ?
C11 C14 1.517(7) . ?
C12 C13 1.388(7) . ?
C12 H12 0.9500 . ?
C13 H13 0.9500 . ?
C14 H14A 0.9900 . ?
C14 H14B 0.9900 . ?
C15 C16 1.499(7) . ?
C16 C17 1.395(7) . ?
C17 C18 1.380(8) . ?
C17 H17 0.9500 . ?
C18 C19 1.368(9) . ?
C18 H18 0.9500 . ?
C19 C20 1.381(8) . ?
C19 H19 0.9500 . ?
C20 C21 1.506(8) . ?
C22 C23 1.508(8) . ?
C22 H22A 0.9900 . ?
C22 H22B 0.9900 . ?
C23 C28 1.370(8) . ?
C23 C24 1.402(7) . ?
C24 C25 1.382(7) . ?
C24 H24 0.9500 . ?
C25 C26 1.388(7) . ?
C25 H25 0.9500 . ?
C26 C27 1.392(7) . ?
C26 C29 1.513(7) . ?
C27 C28 1.378(8) . ?
C27 H27 0.9500 . ?
C28 H28 0.9500 . ?
C29 H29A 0.9900 . ?
C29 H29B 0.9900 . ?
N7 C38 1.363(6) . ?
N7 C48 1.449(6) . ?
N7 C41 1.459(6) . ?
N8 C58 1.367(6) . ?
N8 C61 1.450(7) . ?
N8 C68 1.464(7) . ?
O5 C31 1.230(6) . ?
O6 C33 1.241(6) . ?
Br1 C45 1.899(5) . ?
Br2 C52 1.891(5) . ?
Br3 C65 1.896(6) . ?
Br4 C72 1.902(6) . ?
C31 C34 1.475(7) . ?
C31 C32 1.481(7) . ?
C32 C35 1.406(7) . ?
C32 C33 1.460(7) . ?
C33 C34 1.455(7) . ?
C34 C55 1.400(7) . ?
C35 C36 1.400(6) . ?
C35 C40 1.418(7) . ?
C36 C37 1.370(7) . ?
C36 H36 0.9500 . ?
C37 C38 1.411(7) . ?
C37 H37 0.9500 . ?
C38 C39 1.427(7) . ?
C39 C40 1.375(7) . ?
C39 H39 0.9500 . ?
C40 H40 0.9500 . ?
C41 C42 1.513(7) . ?
C41 H41A 0.9900 . ?
C41 H41B 0.9900 . ?
C42 C47 1.387(7) . ?
C42 C43 1.396(7) . ?
C43 C44 1.377(7) . ?
C43 H43 0.9500 . ?
C44 C45 1.379(7) . ?
C44 H44 0.9500 . ?
C45 C46 1.375(7) . ?
C46 C47 1.382(7) . ?
C46 H46 0.9500 . ?
C47 H47 0.9500 . ?
C48 C49 1.516(6) . ?
C48 H48A 0.9900 . ?
C48 H48B 0.9900 . ?
C49 C50 1.383(7) . ?
C49 C54 1.388(7) . ?
C50 C51 1.395(7) . ?
C50 H50 0.9500 . ?
C51 C52 1.374(7) . ?
C51 H51 0.9500 . ?
C52 C53 1.383(7) . ?
C53 C54 1.382(7) . ?
C53 H53 0.9500 . ?
C54 H54 0.9500 . ?
C55 C60 1.406(7) . ?
C55 C56 1.406(7) . ?
C56 C57 1.365(7) . ?
C56 H56 0.9500 . ?
C57 C58 1.420(7) . ?
C57 H57 0.9500 . ?
C58 C59 1.417(7) . ?
C59 C60 1.374(7) . ?
C59 H59 0.9500 . ?
C60 H60 0.9500 . ?
C61 C62 1.507(8) . ?
C61 H61A 0.9900 . ?
C61 H61B 0.9900 . ?
C62 C63 1.379(7) . ?
C62 C67 1.393(8) . ?
C63 C64 1.385(8) . ?
C63 H63 0.9500 . ?
C64 C65 1.376(8) . ?
C64 H64 0.9500 . ?
C65 C66 1.388(9) . ?
C66 C67 1.376(9) . ?
C66 H66 0.9500 . ?
C67 H67 0.9500 . ?
C68 C69 1.504(8) . ?
C68 H68A 0.9900 . ?
C68 H68B 0.9900 . ?
C69 C70 1.378(7) . ?
C69 C74 1.395(8) . ?
C70 C71 1.399(8) . ?
C70 H70 0.9500 . ?
C71 C72 1.369(7) . ?
C71 H71 0.9500 . ?
C72 C73 1.375(8) . ?
C73 C74 1.368(9) . ?
C73 H73 0.9500 . ?
C74 H74 0.9500 . ?
C1S Cl2 1.741(6) . ?
C1S Cl1 1.744(6) . ?
C1S Cl3 1.775(7) . ?
C1S H1S 1.0000 . ?
C2S Cl4 1.725(7) . ?
C2S Cl6 1.755(6) . ?
C2S Cl5 1.760(6) . ?
C2S H2S 1.0000 . ?
C3S Cl8 1.715(8) . ?
C3S Cl7 1.741(7) . ?
C3S Cl9 1.754(7) . ?
C3S H3S 1.0000 . ?
C4S Cl10 1.729(7) . ?
C4S Cl11 1.746(7) . ?
C4S Cl12 1.747(7) . ?
C4S H4S 1.0000 . ?
O1S C5S 1.357(8) . ?
O1S C8S 1.435(9) . ?
C5S C6S 1.526(10) . ?
C5S C7S 1.554(10) . ?
C5S H5S 1.0000 . ?
C6S H6S1 0.9800 . ?
C6S H6S2 0.9800 . ?
C6S H6S3 0.9800 . ?
C7S H7S1 0.9800 . ?
C7S H7S2 0.9800 . ?
C7S H7S3 0.9800 . ?
C8S C9S 1.489(10) . ?
C8S C10S 1.562(9) . ?
C8S H8S 1.0000 . ?
C9S H9S1 0.9800 . ?
C9S H9S2 0.9800 . ?
C9S H9S3 0.9800 . ?
C10S H10A 0.9800 . ?
C10S H10B 0.9800 . ?
C10S H10C 0.9800 . ?

loop_
_geom_hbond_atom_site_label_D
_geom_hbond_atom_site_label_H
_geom_hbond_atom_site_label_A
_geom_hbond_distance_DH
_geom_hbond_distance_HA
_geom_hbond_distance_DA
_geom_hbond_angle_DHA
_geom_hbond_site_symmetry_A
N2 H2N N1 0.76(5) 2.30(5) 2.700(6) 114(4) .
N2 H2N O5 0.76(5) 2.39(5) 3.046(6) 146(5) .
N3 H3N O6 0.78(5) 2.14(5) 2.877(6) 158(5) .
N5 H5N O6 0.73(5) 2.29(5) 2.992(7) 161(5) .
N5 H5N N4 0.73(5) 2.35(5) 2.708(7) 112(5) .
N6 H6N O5 0.74(5) 2.38(5) 3.083(6) 158(5) .
